data_4318094
loop_
_publ_author_name
'Ashley E. Ayers'
'H. V. Rasika Dias'

_publ_section_title
;
 Investigation of Silver Salt Metathesis: Preparation of Cationic
 Germanium(II) and Tin(II) Complexes, and Silver Adducts Containing
 Unsupported Silver-Germanium and Silver-Tin Bonds
;
_journal_name_full 'Inorganic Chemistry'
_journal_page_first 3259
_journal_page_last 3268
_journal_paper_doi 10.1021/ic0200747
_journal_volume 41
_journal_year 2002
_chemical_formula_sum 'C13 H19 Cl Ge N2'
_chemical_formula_weight 311.34
_chemical_name_common '[(n-Pr)2ATI]GeCl'
_chemical_name_systematic
;
  ?
;
_space_group_IT_number 2
_symmetry_cell_setting triclinic
_symmetry_space_group_name_Hall '-P 1'
_symmetry_space_group_name_H-M 'P -1'
_atom_sites_solution_hydrogens geom
_atom_sites_solution_primary direct
_atom_sites_solution_secondary difmap
_audit_creation_method SHELXL-97
_cell_angle_alpha 115.823(12)
_cell_angle_beta 96.971(15)
_cell_angle_gamma 103.919(13)
_cell_formula_units_Z 2
_cell_length_a 7.6768(14)
_cell_length_b 9.7088(10)
_cell_length_c 10.9671(18)
_cell_measurement_reflns_used 39
_cell_measurement_temperature 198(2)
_cell_measurement_theta_max 21.43
_cell_measurement_theta_min 4.48
_cell_volume 689.8(2)
_computing_cell_refinement 'Bruker XSCANS'
_computing_data_collection 'Bruker XSCANS'
_computing_data_reduction 'Bruker SHELXTL'
_computing_molecular_graphics 'Bruker SHELXTL'
_computing_publication_material 'Bruker SHELXTL'
_computing_structure_refinement 'SHELXL-97 (Sheldrick, 1997)'
_computing_structure_solution 'SHELXS-97 (Sheldrick, 1990)'
_diffrn_ambient_temperature 198(2)
_diffrn_measured_fraction_theta_full 0.916
_diffrn_measured_fraction_theta_max 0.916
_diffrn_measurement_device_type 'Bruker P4'
_diffrn_measurement_method '\w scans'
_diffrn_radiation_monochromator graphite
_diffrn_radiation_source 'fine-focus sealed tube'
_diffrn_radiation_type MoK\a
_diffrn_radiation_wavelength 0.71073
_diffrn_reflns_av_R_equivalents 0.0138
_diffrn_reflns_av_sigmaI/netI 0.0180
_diffrn_reflns_limit_h_max 8
_diffrn_reflns_limit_h_min -1
_diffrn_reflns_limit_k_max 9
_diffrn_reflns_limit_k_min -9
_diffrn_reflns_limit_l_max 11
_diffrn_reflns_limit_l_min -11
_diffrn_reflns_number 2116
_diffrn_reflns_theta_full 22.50
_diffrn_reflns_theta_max 22.50
_diffrn_reflns_theta_min 2.14
_diffrn_standards_interval_count 97
_diffrn_standards_number 3
_exptl_absorpt_coefficient_mu 2.394
_exptl_absorpt_correction_T_max 0.9903
_exptl_absorpt_correction_T_min 0.7684
_exptl_absorpt_correction_type empirical
_exptl_crystal_colour dark_yellow
_exptl_crystal_density_diffrn 1.499
_exptl_crystal_density_method 'not measured'
_exptl_crystal_description plates
_exptl_crystal_F_000 320
_exptl_crystal_size_max 0.63
_exptl_crystal_size_mid 0.59
_exptl_crystal_size_min 0.41
_refine_diff_density_max 0.311
_refine_diff_density_min -0.398
_refine_diff_density_rms 0.051
_refine_ls_extinction_coef 0.093(3)
_refine_ls_extinction_expression Fc^*^=kFc[1+0.001xFc^2^\l^3^/sin(2\q)]^-1/4^
_refine_ls_extinction_method SHELXL
_refine_ls_goodness_of_fit_ref 1.129
_refine_ls_hydrogen_treatment mixed
_refine_ls_matrix_type full
_refine_ls_number_parameters 157
_refine_ls_number_reflns 1650
_refine_ls_number_restraints 0
_refine_ls_restrained_S_all 1.129
_refine_ls_R_factor_all 0.0219
_refine_ls_R_factor_gt 0.0215
_refine_ls_shift/su_max 0.001
_refine_ls_shift/su_mean 0.000
_refine_ls_structure_factor_coef Fsqd
_refine_ls_weighting_details 'calc w=1/[\s^2^(Fo^2^)+(0.0272P)^2^+0.4854P] where P=(Fo^2^+2Fc^2^)/3'
_refine_ls_weighting_scheme calc
_refine_ls_wR_factor_gt 0.0557
_refine_ls_wR_factor_ref 0.0560
_reflns_number_gt 1624
_reflns_number_total 1650
_reflns_threshold_expression >2sigma(I)
_cod_data_source_file ic0200747_1.cif
_cod_data_source_block rd243
_cod_depositor_comments
;
The following automatic conversions were performed:

'_symmetry_cell_setting' value 'Triclinic' changed to 'triclinic'
according to the built-in table from CIF Core dictionary named
'cif_core.dic' version 2.4.1 from 2010-06-29.

Automatic conversion script
Id: cif_fix_values 1646 2011-03-28 12:23:43Z adriana 
;
_cod_original_cell_volume 689.84(18)
_cod_database_code 4318094

loop_
_symmetry_equiv_pos_as_xyz
'x, y, z'
'-x, -y, -z'

loop_
_atom_site_label
_atom_site_type_symbol
_atom_site_fract_x
_atom_site_fract_y
_atom_site_fract_z
_atom_site_U_iso_or_equiv
_atom_site_adp_type
_atom_site_occupancy
_atom_site_symmetry_multiplicity
_atom_site_calc_flag
_atom_site_refinement_flags
_atom_site_disorder_assembly
_atom_site_disorder_group
Ge Ge 0.33699(3) 0.56289(3) 0.10941(3) 0.02398(17) Uani 1 1 d . . .
Cl Cl 0.19471(9) 0.72890(8) 0.26688(7) 0.0311(2) Uani 1 1 d . . .
N1 N 0.2430(3) 0.3751(2) 0.1316(2) 0.0216(5) Uani 1 1 d . . .
N9 N 0.5463(3) 0.5998(2) 0.2526(2) 0.0212(5) Uani 1 1 d . . .
C2 C 0.3537(3) 0.3544(3) 0.2225(2) 0.0198(6) Uani 1 1 d . . .
C3 C 0.3002(4) 0.2202(3) 0.2438(3) 0.0238(6) Uani 1 1 d . . .
H3A H 0.1767 0.1498 0.1938 0.029 Uiso 1 1 calc R . .
C4 C 0.3949(4) 0.1715(3) 0.3246(3) 0.0272(6) Uani 1 1 d . . .
H4A H 0.3295 0.0700 0.3162 0.033 Uiso 1 1 calc R . .
C5 C 0.5700(4) 0.2478(3) 0.4156(3) 0.0281(6) Uani 1 1 d . . .
H5A H 0.6096 0.1942 0.4627 0.034 Uiso 1 1 calc R . .
C6 C 0.6935(4) 0.3946(3) 0.4449(3) 0.0280(7) Uani 1 1 d . . .
H6A H 0.8071 0.4302 0.5124 0.034 Uiso 1 1 calc R . .
C7 C 0.6780(3) 0.4973(3) 0.3918(3) 0.0254(6) Uani 1 1 d . . .
H7A H 0.7835 0.5918 0.4285 0.030 Uiso 1 1 calc R . .
C8 C 0.5330(3) 0.4868(3) 0.2925(2) 0.0199(6) Uani 1 1 d . . .
C10 C 0.0540(3) 0.2625(3) 0.0533(3) 0.0254(6) Uani 1 1 d . . .
H10A H 0.0549 0.1501 0.0198 0.030 Uiso 1 1 calc R . .
H10B H 0.0148 0.2742 -0.0301 0.030 Uiso 1 1 calc R . .
C11 C -0.0867(3) 0.2902(3) 0.1399(3) 0.0257(6) Uani 1 1 d . . .
H11A H -0.0405 0.2918 0.2290 0.031 Uiso 1 1 calc R . .
H11B H -0.1000 0.3972 0.1633 0.031 Uiso 1 1 calc R . .
C12 C -0.2753(4) 0.1599(3) 0.0627(3) 0.0336(7) Uani 1 1 d . . .
H12A H -0.3638 0.1856 0.1194 0.050 Uiso 1 1 calc R . .
H12B H -0.2646 0.0549 0.0462 0.050 Uiso 1 1 calc R . .
H12C H -0.3191 0.1548 -0.0273 0.050 Uiso 1 1 calc R . .
C13 C 0.7141(3) 0.7437(3) 0.3148(3) 0.0267(6) Uani 1 1 d . . .
H13A H 0.8234 0.7084 0.2968 0.032 Uiso 1 1 calc R . .
H13B H 0.7320 0.8022 0.4176 0.032 Uiso 1 1 calc R . .
C14 C 0.7041(4) 0.8580(3) 0.2571(3) 0.0323(7) Uani 1 1 d . . .
H14A H 0.5925 0.8908 0.2716 0.039 Uiso 1 1 calc R . .
H14B H 0.6931 0.8022 0.1551 0.039 Uiso 1 1 calc R . .
C15 C 0.8773(4) 1.0078(3) 0.3299(3) 0.0381(7) Uani 1 1 d . . .
H15A H 0.8706 1.0791 0.2893 0.057 Uiso 1 1 calc R . .
H15B H 0.9877 0.9750 0.3171 0.057 Uiso 1 1 calc R . .
H15C H 0.8848 1.0657 0.4303 0.057 Uiso 1 1 calc R . .

loop_
_atom_site_aniso_label
_atom_site_aniso_U_11
_atom_site_aniso_U_22
_atom_site_aniso_U_33
_atom_site_aniso_U_23
_atom_site_aniso_U_13
_atom_site_aniso_U_12
Ge 0.0243(2) 0.0265(2) 0.0254(2) 0.01631(15) 0.00620(13) 0.00807(14)
Cl 0.0277(4) 0.0325(4) 0.0387(4) 0.0187(3) 0.0086(3) 0.0165(3)
N1 0.0186(11) 0.0223(12) 0.0232(11) 0.0113(9) 0.0037(9) 0.0058(9)
N9 0.0184(11) 0.0189(12) 0.0282(11) 0.0125(10) 0.0080(9) 0.0060(10)
C2 0.0202(13) 0.0197(14) 0.0200(13) 0.0074(11) 0.0094(10) 0.0098(11)
C3 0.0222(13) 0.0204(14) 0.0251(14) 0.0082(12) 0.0060(11) 0.0062(12)
C4 0.0341(16) 0.0217(15) 0.0308(14) 0.0139(12) 0.0126(12) 0.0128(13)
C5 0.0362(16) 0.0291(16) 0.0307(15) 0.0180(13) 0.0122(12) 0.0213(14)
C6 0.0244(14) 0.0338(17) 0.0269(14) 0.0132(13) 0.0032(11) 0.0158(13)
C7 0.0203(14) 0.0229(14) 0.0286(14) 0.0096(12) 0.0037(11) 0.0065(12)
C8 0.0197(13) 0.0203(14) 0.0218(13) 0.0082(11) 0.0104(10) 0.0115(12)
C10 0.0215(14) 0.0247(14) 0.0258(14) 0.0116(12) 0.0011(11) 0.0046(12)
C11 0.0217(13) 0.0222(14) 0.0301(14) 0.0099(12) 0.0061(11) 0.0076(12)
C12 0.0242(15) 0.0316(16) 0.0385(16) 0.0135(13) 0.0072(12) 0.0053(13)
C13 0.0181(13) 0.0262(15) 0.0378(15) 0.0169(12) 0.0084(11) 0.0069(12)
C14 0.0273(15) 0.0299(16) 0.0399(16) 0.0187(13) 0.0093(12) 0.0056(13)
C15 0.0288(16) 0.0311(17) 0.060(2) 0.0285(15) 0.0127(14) 0.0064(14)

loop_
_atom_type_symbol
_atom_type_description
_atom_type_scat_dispersion_real
_atom_type_scat_dispersion_imag
_atom_type_scat_source
C C 0.0033 0.0016 'International Tables Vol C Tables 4.2.6.8 and 6.1.1.4'
H H 0.0000 0.0000 'International Tables Vol C Tables 4.2.6.8 and 6.1.1.4'
N N 0.0061 0.0033 'International Tables Vol C Tables 4.2.6.8 and 6.1.1.4'
Cl Cl 0.1484 0.1585 'International Tables Vol C Tables 4.2.6.8 and 6.1.1.4'
Ge Ge 0.1547 1.8001 'International Tables Vol C Tables 4.2.6.8 and 6.1.1.4'

loop_
_geom_angle_atom_site_label_1
_geom_angle_atom_site_label_2
_geom_angle_atom_site_label_3
_geom_angle
_geom_angle_site_symmetry_1
_geom_angle_site_symmetry_3
_geom_angle_publ_flag
N1 Ge N9 80.24(8) . . ?
N1 Ge Cl 96.85(6) . . ?
N9 Ge Cl 96.14(6) . . ?
C2 N1 C10 122.2(2) . . ?
C2 N1 Ge 117.88(16) . . ?
C10 N1 Ge 119.88(16) . . ?
C8 N9 C13 120.3(2) . . ?
C8 N9 Ge 116.94(16) . . ?
C13 N9 Ge 122.72(16) . . ?
N1 C2 C3 122.3(2) . . ?
N1 C2 C8 112.0(2) . . ?
C3 C2 C8 125.7(2) . . ?
C4 C3 C2 131.5(2) . . ?
C5 C4 C3 129.8(3) . . ?
C4 C5 C6 126.4(3) . . ?
C7 C6 C5 130.2(3) . . ?
C6 C7 C8 131.4(2) . . ?
N9 C8 C7 122.2(2) . . ?
N9 C8 C2 112.9(2) . . ?
C7 C8 C2 124.9(2) . . ?
N1 C10 C11 113.1(2) . . ?
C12 C11 C10 111.9(2) . . ?
N9 C13 C14 112.8(2) . . ?
C13 C14 C15 110.4(2) . . ?

loop_
_geom_bond_atom_site_label_1
_geom_bond_atom_site_label_2
_geom_bond_distance
_geom_bond_site_symmetry_2
_geom_bond_publ_flag
Ge N1 1.924(2) . ?
Ge N9 1.949(2) . ?
Ge Cl 2.3776(8) . ?
N1 C2 1.345(3) . ?
N1 C10 1.468(3) . ?
N9 C8 1.334(3) . ?
N9 C13 1.472(3) . ?
C2 C3 1.397(4) . ?
C2 C8 1.473(3) . ?
C3 C4 1.383(4) . ?
C4 C5 1.379(4) . ?
C5 C6 1.382(4) . ?
C6 C7 1.376(4) . ?
C7 C8 1.411(4) . ?
C10 C11 1.519(4) . ?
C11 C12 1.517(4) . ?
C13 C14 1.510(4) . ?
C14 C15 1.523(4) . ?
